data_1552753
loop_
_publ_author_name
'Hennessey, Se\'an'
'Farras Costa, Pau'
'Benet-Buchholz, Jordi'
'Llobet, Antoni'

_publ_section_title
;
 A Bpp-based Dinuclear Ruthenium Photocatalyst for Visible Light-Driven
 Oxidation Reactions
;
_journal_name_full 'Catalysis Science &amp; Technology'
_journal_paper_doi 10.1039/C9CY01796H
_journal_year 2019
_chemical_formula_sum 'C51 H42 Cl F12 N11 O P2 Ru2'
_chemical_formula_weight 1352.48
_space_group_IT_number 2
_space_group_name_Hall '-P 1'
_space_group_name_H-M_alt 'P -1'
_symmetry_cell_setting triclinic
_symmetry_space_group_name_H-M 'P -1'
_atom_sites_solution_hydrogens geom
_audit_creation_method SHELXL-2018/3
_audit_update_record
;
2019-09-02 deposited with the CCDC.	2019-11-05 downloaded from the CCDC.
;
_cell_angle_alpha 92.9970(19)
_cell_angle_beta 100.953(2)
_cell_angle_gamma 105.6680(18)
_cell_formula_units_Z 2
_cell_length_a 12.9180(4)
_cell_length_b 13.8310(4)
_cell_length_c 17.5520(6)
_cell_measurement_reflns_used 9968
_cell_measurement_temperature 100(2)
_cell_measurement_theta_max 26.02
_cell_measurement_theta_min 2.36
_cell_volume 2946.61(16)
_computing_cell_refinement 'Bruker APEX2 v2014.9-0'
_computing_data_collection 'Bruker APEX2 v2014.9-0'
_computing_data_reduction 'Bruker SAINT V7.60A'
_computing_molecular_graphics
;
 SHELXle: C.B. Huebschle, G.M. Sheldrick & B. Dittrich
 J.Appl.Cryst. (2011) 44, 1281-1284.
;
_computing_publication_material 'SHELXL-2018/3 (Sheldrick, 2018)'
_computing_structure_refinement 'SHELXL-2018/3 (Sheldrick, 2018)'
_computing_structure_solution 'SHELXS-97 (Sheldrick, 2008)'
_diffrn_ambient_temperature 100(2)
_diffrn_detector_area_resol_mean 512
_diffrn_detector_type '4K CCD area detector APEX II'
_diffrn_measured_fraction_theta_full 0.999
_diffrn_measured_fraction_theta_max 0.990
_diffrn_measurement_device_type 'Kappa 4-axis goniometer bruker-nonius'
_diffrn_measurement_method
;
 Fullsphere data collection, phi and omega scans
;
_diffrn_measurement_specimen_support 'magnetic support whith MicroMount'
_diffrn_radiation_monochromator 'Multilayer Montel 200 mirrors'
_diffrn_radiation_type MoK\a
_diffrn_radiation_wavelength 0.71073
_diffrn_reflns_av_R_equivalents 0.0763
_diffrn_reflns_av_unetI/netI 0.0784
_diffrn_reflns_Laue_measured_fraction_full 0.999
_diffrn_reflns_Laue_measured_fraction_max 0.990
_diffrn_reflns_limit_h_max 17
_diffrn_reflns_limit_h_min -17
_diffrn_reflns_limit_k_max 18
_diffrn_reflns_limit_k_min -18
_diffrn_reflns_limit_l_max 23
_diffrn_reflns_limit_l_min -23
_diffrn_reflns_number 66824
_diffrn_reflns_point_group_measured_fraction_full 0.999
_diffrn_reflns_point_group_measured_fraction_max 0.990
_diffrn_reflns_theta_full 25.242
_diffrn_reflns_theta_max 28.558
_diffrn_reflns_theta_min 1.189
_diffrn_source 'rotating anode X-ray tube'
_diffrn_source_current 70
_diffrn_source_power 50
_diffrn_source_size '3 mm x 0.3 mm fine focus'
_diffrn_source_type 'Bruker-Nonius FR 591'
_exptl_absorpt_coefficient_mu 0.696
_exptl_absorpt_correction_T_max 0.997
_exptl_absorpt_correction_T_min 0.814
_exptl_absorpt_correction_type multi-scan
_exptl_absorpt_process_details
; 
 SADABS Version 2008/1 Bruker-Nonius
 Blessing, Acta Cryst. (1995) A51 33-38
;
_exptl_crystal_colour brown
_exptl_crystal_density_diffrn 1.524
_exptl_crystal_description Needle
_exptl_crystal_F_000 1352
_exptl_crystal_size_max 0.08
_exptl_crystal_size_mid 0.02
_exptl_crystal_size_min 0.005
_refine_diff_density_max 3.175
_refine_diff_density_min -1.849
_refine_diff_density_rms 0.177
_refine_ls_extinction_method none
_refine_ls_goodness_of_fit_ref 1.064
_refine_ls_hydrogen_treatment constr
_refine_ls_matrix_type full
_refine_ls_number_parameters 861
_refine_ls_number_reflns 14887
_refine_ls_number_restraints 417
_refine_ls_restrained_S_all 1.073
_refine_ls_R_factor_all 0.1404
_refine_ls_R_factor_gt 0.0771
_refine_ls_shift/su_max 0.001
_refine_ls_shift/su_mean 0.000
_refine_ls_structure_factor_coef Fsqd
_refine_ls_weighting_details 'w=1/[\s^2^(Fo^2^)+(0.1287P)^2^+11.5427P] where P=(Fo^2^+2Fc^2^)/3'
_refine_ls_weighting_scheme calc
_refine_ls_wR_factor_gt 0.2103
_refine_ls_wR_factor_ref 0.2549
_reflns_Friedel_coverage 0.000
_reflns_number_gt 8920
_reflns_number_total 14887
_reflns_threshold_expression 'I > 2\s(I)'
_cod_data_source_file c9cy01796h2.cif
_cod_data_source_block PF24P-b_0m
_cod_depositor_comments
;
The following automatic conversions were performed:

data name '_diffrn_measurement_specimen_suppport' was replaced with
'_diffrn_measurement_specimen_support' as specified in the
replacement file
'/home/data/users/saulius/crontab/automatic-downloads/rss-feeds/RSC/lib/lists/replacement-tags.lst'.

Automatic conversion script
Id: cif_correct_tags 6909 2019-04-08 15:41:33Z antanas 

The following automatic conversions were performed:

data item '_exptl_absorpt_correction_type' value 'Multi-scan' was
changed to 'multi-scan' in accordance with the
/home/data/users/saulius/crontab/automatic-downloads/rss-feeds/RSC/lib/dictionaries/cif_core.dic
dictionary named 'cif_core.dic' version 2.4.2 last updated on
2011-04-26.

data item '_symmetry_cell_setting' value 'Triclinic' was changed to
'triclinic' in accordance with the
/home/data/users/saulius/crontab/automatic-downloads/rss-feeds/RSC/lib/dictionaries/cif_core.dic
dictionary named 'cif_core.dic' version 2.4.2 last updated on
2011-04-26.

Automatic conversion script
Id: cif_fix_values 6909 2019-04-08 15:41:33Z antanas 
;
_cod_original_sg_symbol_H-M P-1
_cod_database_code 1552753
_shelx_shelxl_version_number 2018/3
_shelx_space_group_comment
;
The symmetry employed for this shelxl refinement is uniquely defined
by the following loop, which should always be used as a source of
symmetry information in preference to the above space-group names.
They are only intended as comments.
;
_shelx_estimated_absorpt_t_min 0.946
_shelx_estimated_absorpt_t_max 0.997

loop_
_space_group_symop_operation_xyz
'x, y, z'
'-x, -y, -z'

loop_
_atom_site_label
_atom_site_type_symbol
_atom_site_fract_x
_atom_site_fract_y
_atom_site_fract_z
_atom_site_U_iso_or_equiv
_atom_site_adp_type
_atom_site_occupancy
_atom_site_site_symmetry_order
_atom_site_calc_flag
_atom_site_refinement_flags_posn
_atom_site_refinement_flags_adp
_atom_site_refinement_flags_occupancy
_atom_site_disorder_assembly
_atom_site_disorder_group
C1 C 0.9904(6) 0.2254(5) 0.4722(4) 0.0378(16) Uani 1 1 d . . . . .
H1 H 0.969300 0.282548 0.488402 0.045 Uiso 1 1 calc R U . . .
C2 C 1.0841(6) 0.2089(6) 0.5149(5) 0.0460(19) Uani 1 1 d . . . . .
H2 H 1.124959 0.252766 0.560430 0.055 Uiso 1 1 calc R U . . .
C3 C 1.1180(6) 0.1276(6) 0.4907(5) 0.050(2) Uani 1 1 d . . . . .
H3 H 1.184417 0.116995 0.517676 0.061 Uiso 1 1 calc R U . . .
C4 C 1.0540(6) 0.0629(6) 0.4271(5) 0.0426(18) Uani 1 1 d . . . . .
H4 H 1.074034 0.005377 0.410371 0.051 Uiso 1 1 calc R U . . .
C5 C 0.9592(6) 0.0825(5) 0.3871(4) 0.0350(15) Uani 1 1 d . . . . .
C6 C 0.8826(7) 0.0160(5) 0.3192(4) 0.0395(17) Uani 1 1 d . . . . .
C7 C 0.8792(9) -0.0833(6) 0.3000(5) 0.056(2) Uani 1 1 d . . . . .
H7 H 0.931530 -0.111952 0.328517 0.067 Uiso 1 1 calc R U . . .
C8 C 0.7978(10) -0.1404(7) 0.2380(6) 0.065(3) Uani 1 1 d . . . . .
H8 H 0.793493 -0.208888 0.224090 0.078 Uiso 1 1 calc R U . . .
C9 C 0.7246(8) -0.0974(7) 0.1978(6) 0.058(2) Uani 1 1 d . . . . .
H9 H 0.669380 -0.135235 0.154914 0.070 Uiso 1 1 calc R U . . .
C10 C 0.7307(7) 0.0008(6) 0.2194(4) 0.0434(17) Uani 1 1 d . . . . .
H10 H 0.678163 0.029560 0.191252 0.052 Uiso 1 1 calc R U . . .
C11 C 0.6824(6) 0.0372(6) 0.4269(5) 0.0420(17) Uani 1 1 d . . . . .
H11 H 0.753542 0.043179 0.457230 0.050 Uiso 1 1 calc R U . . .
C12 C 0.5924(8) -0.0331(8) 0.4425(6) 0.072(3) Uani 1 1 d . . . . .
H12 H 0.601874 -0.075875 0.482244 0.087 Uiso 1 1 calc R U . . .
C13 C 0.4887(8) -0.0405(10) 0.3998(7) 0.097(5) Uani 1 1 d . . . . .
H13 H 0.426056 -0.088646 0.409685 0.117 Uiso 1 1 calc R U . . .
C14 C 0.4768(7) 0.0231(9) 0.3421(6) 0.072(3) Uani 1 1 d . . . . .
H14 H 0.405945 0.019969 0.312622 0.086 Uiso 1 1 calc R U . . .
C15 C 0.5694(6) 0.0909(6) 0.3283(5) 0.0465(19) Uani 1 1 d . . . . .
C16 C 0.5676(6) 0.1596(6) 0.2660(5) 0.0429(17) Uani 1 1 d . . . . .
C17 C 0.4727(7) 0.1724(8) 0.2201(7) 0.068(3) Uani 1 1 d . . . . .
H17 H 0.402696 0.141304 0.230824 0.081 Uiso 1 1 calc R U . . .
C18 C 0.4815(8) 0.2316(8) 0.1579(7) 0.076(3) Uani 1 1 d . . . . .
H18 H 0.417522 0.241642 0.126479 0.091 Uiso 1 1 calc R U . . .
C19 C 0.5839(7) 0.2751(7) 0.1426(6) 0.064(3) Uani 1 1 d . . . . .
H19 H 0.591475 0.312968 0.099352 0.077 Uiso 1 1 calc R U . . .
C20 C 0.6749(7) 0.2623(6) 0.1918(5) 0.049(2) Uani 1 1 d . . . . .
H20 H 0.745637 0.294129 0.182552 0.059 Uiso 1 1 calc R U . . .
C21 C 0.7217(6) 0.3247(6) 0.4420(5) 0.0411(17) Uani 1 1 d . . . . .
H21 H 0.665460 0.265088 0.444673 0.049 Uiso 1 1 calc R U . . .
C22 C 0.7253(7) 0.4142(6) 0.4836(5) 0.0457(18) Uani 1 1 d . . . . .
H22 H 0.672691 0.415582 0.514547 0.055 Uiso 1 1 calc R U . . .
C23 C 0.8065(7) 0.5014(6) 0.4794(5) 0.051(2) Uani 1 1 d . . . . .
H23 H 0.809824 0.563533 0.506866 0.062 Uiso 1 1 calc R U . . .
C24 C 0.8825(7) 0.4968(5) 0.4347(5) 0.0466(19) Uani 1 1 d . . . . .
H24 H 0.939437 0.555557 0.431430 0.056 Uiso 1 1 calc R U . . .
C25 C 0.8747(6) 0.4058(5) 0.3949(5) 0.0373(16) Uani 1 1 d . . . . .
C26 C 0.9481(5) 0.3937(5) 0.3443(4) 0.0354(15) Uani 1 1 d . . . . .
C27 C 1.0455(6) 0.4584(5) 0.3332(5) 0.0413(17) Uani 1 1 d . . . . .
H27 H 1.082681 0.524784 0.357883 0.050 Uiso 1 1 calc R U . . .
C28 C 1.0754(6) 0.4035(5) 0.2777(5) 0.0371(16) Uani 1 1 d . . . . .
C29 C 1.1704(6) 0.4270(5) 0.2406(5) 0.0429(18) Uani 1 1 d . . . . .
C30 C 1.2631(7) 0.5095(6) 0.2675(6) 0.054(2) Uani 1 1 d . . . . .
H30 H 1.265833 0.557193 0.309343 0.065 Uiso 1 1 calc R U . . .
C31 C 1.3517(7) 0.5192(7) 0.2307(7) 0.061(3) Uani 1 1 d . . . . .
H31 H 1.415820 0.574752 0.247179 0.074 Uiso 1 1 calc DR U . . .
C32 C 1.3470(7) 0.4505(7) 0.1721(6) 0.054(2) Uani 1 1 d . . . . .
H32 H 1.408553 0.455569 0.148703 0.065 Uiso 1 1 calc R U . . .
C33 C 1.2507(6) 0.3718(6) 0.1460(5) 0.0438(18) Uani 1 1 d . . . . .
H33 H 1.246466 0.324668 0.103342 0.053 Uiso 1 1 calc R U . . .
C34 C 0.9015(7) 0.4214(7) 0.1110(6) 0.056(2) Uani 1 1 d . . . . .
H34 H 0.909500 0.434012 0.165799 0.067 Uiso 1 1 calc R U . . .
C35 C 0.8446(8) 0.4753(8) 0.0611(8) 0.075(3) Uani 1 1 d . . . . .
H35 H 0.812088 0.522280 0.081289 0.090 Uiso 1 1 calc R U . . .
C36 C 0.8376(9) 0.4578(9) -0.0175(7) 0.078(3) Uani 1 1 d . . . . .
H36 H 0.798752 0.492428 -0.052475 0.094 Uiso 1 1 calc R U . . .
C37 C 0.8849(8) 0.3923(8) -0.0461(7) 0.074(3) Uani 1 1 d . . . . .
H37 H 0.881347 0.383490 -0.100705 0.088 Uiso 1 1 calc R U . . .
C38 C 0.9395(7) 0.3366(7) 0.0035(5) 0.056(2) Uani 1 1 d . . . . .
C39 C 0.9891(7) 0.2641(6) -0.0215(5) 0.050(2) Uani 1 1 d . . . . .
C40 C 0.9968(8) 0.2344(7) -0.0979(5) 0.061(3) Uani 1 1 d . . . . .
H40 H 0.965744 0.263353 -0.141217 0.073 Uiso 1 1 calc R U . . .
C41 C 1.0490(8) 0.1641(8) -0.1083(5) 0.065(3) Uani 1 1 d . . . . .
H41 H 1.057198 0.146943 -0.159524 0.078 Uiso 1 1 calc R U . . .
C42 C 1.0914(7) 0.1157(8) -0.0482(5) 0.058(2) Uani 1 1 d . . . . .
H42 H 1.125364 0.064548 -0.057454 0.070 Uiso 1 1 calc R U . . .
C43 C 1.0817(7) 0.1457(6) 0.0265(5) 0.0472(19) Uani 1 1 d . . . . .
C44 C 1.1178(7) 0.1035(6) 0.0990(5) 0.0461(18) Uani 1 1 d . . . . .
C45 C 1.1751(7) 0.0317(6) 0.1030(5) 0.0482(19) Uani 1 1 d . . . . .
H45 H 1.194878 0.006988 0.058003 0.058 Uiso 1 1 calc R U . . .
C46 C 1.2027(7) -0.0033(6) 0.1749(5) 0.051(2) Uani 1 1 d . . . . .
H46 H 1.240171 -0.053881 0.179016 0.062 Uiso 1 1 calc R U . . .
C47 C 1.1757(6) 0.0356(6) 0.2405(5) 0.0448(18) Uani 1 1 d . . . . .
H47 H 1.194294 0.012307 0.289763 0.054 Uiso 1 1 calc R U . . .
C48 C 1.1212(6) 0.1088(5) 0.2325(5) 0.0398(16) Uani 1 1 d . . . . .
H48 H 1.104085 0.136146 0.277741 0.048 Uiso 1 1 calc R U . . .
Cl1 Cl 0.83763(18) 0.12870(16) 0.10124(12) 0.0514(5) Uani 1 1 d . . . . .
N1 N 0.9284(4) 0.1650(4) 0.4092(3) 0.0319(12) Uani 1 1 d . . . . .
N2 N 0.8082(5) 0.0584(4) 0.2790(3) 0.0329(12) Uani 1 1 d . . . . .
N3 N 0.6717(5) 0.0979(4) 0.3696(4) 0.0367(13) Uani 1 1 d . . . . .
N4 N 0.6681(5) 0.2066(5) 0.2526(4) 0.0400(14) Uani 1 1 d . . . . .
N5 N 0.7948(5) 0.3196(4) 0.3984(3) 0.0326(12) Uani 1 1 d . . . . .
N6 N 0.9222(4) 0.3043(4) 0.2973(3) 0.0318(12) Uani 1 1 d . . . . .
N7 N 1.0003(4) 0.3116(4) 0.2544(3) 0.0323(12) Uani 1 1 d . . . . .
N8 N 1.1636(5) 0.3611(5) 0.1796(4) 0.0387(14) Uani 1 1 d . . . . .
N9 N 0.9447(5) 0.3527(5) 0.0829(4) 0.0496(18) Uani 1 1 d . . . . .
N10 N 1.0346(5) 0.2183(5) 0.0389(4) 0.0484(17) Uani 1 1 d . . . . .
N11 N 1.0912(5) 0.1434(4) 0.1643(4) 0.0383(14) Uani 1 1 d . . . . .
Ru1 Ru 0.79957(4) 0.19148(4) 0.33230(3) 0.02860(16) Uani 1 1 d . . . . .
Ru2 Ru 1.01405(5) 0.25305(4) 0.14296(3) 0.03751(18) Uani 1 1 d . . . . .
F1A F 0.0608(5) 0.8085(4) 0.2890(4) 0.0674(15) Uani 1 1 d . . . . .
F2A F 0.1294(5) 0.6811(4) 0.2661(3) 0.0587(13) Uani 1 1 d . . . . .
F3A F 0.1829(6) 0.8618(4) 0.4008(3) 0.0805(19) Uani 1 1 d . . . . .
F4A F 0.2565(6) 0.7317(5) 0.3784(4) 0.088(2) Uani 1 1 d . . . . .
F5A F 0.0765(6) 0.7001(4) 0.3802(3) 0.0771(18) Uani 1 1 d . . . . .
F6A F 0.2408(5) 0.8407(4) 0.2900(3) 0.0655(14) Uani 1 1 d . . . . .
P1A P 0.15767(19) 0.77046(14) 0.33468(12) 0.0428(5) Uani 1 1 d . . . . .
P1B P 0.5790(3) 0.6246(3) 0.0569(2) 0.0413(9) Uani 0.518(4) 1 d . U P A 1
F1B F 0.5790(10) 0.7356(7) 0.0414(6) 0.071(3) Uani 0.518(4) 1 d . U P A 1
F2B F 0.7046(9) 0.6603(8) 0.0767(7) 0.076(3) Uani 0.518(4) 1 d . U P A 1
F3B F 0.5740(10) 0.6461(9) 0.1437(6) 0.073(3) Uani 0.518(4) 1 d . U P A 1
F4B F 0.5791(9) 0.5126(7) 0.0716(7) 0.067(3) Uani 0.518(4) 1 d . U P A 1
F5B F 0.4477(8) 0.5882(8) 0.0333(7) 0.067(3) Uani 0.518(4) 1 d . U P A 1
F6B F 0.5823(11) 0.6021(10) -0.0310(7) 0.087(3) Uani 0.518(4) 1 d . U P A 1
P1B' P 0.3812(5) 0.2998(5) 0.4343(5) 0.0796(17) Uani 0.482(4) 1 d . U P A 2
F1B' F 0.4783(15) 0.2700(14) 0.4757(12) 0.123(4) Uani 0.482(4) 1 d . U P A 2
F2B' F 0.3541(15) 0.2984(12) 0.5160(10) 0.107(4) Uani 0.482(4) 1 d . U P A 2
F3B' F 0.4211(18) 0.3101(15) 0.3618(12) 0.135(4) Uani 0.482(4) 1 d . U P A 2
F4B' F 0.2841(16) 0.3284(13) 0.3958(11) 0.118(4) Uani 0.482(4) 1 d . U P A 2
F5B' F 0.4307(17) 0.4123(13) 0.4459(13) 0.129(4) Uani 0.482(4) 1 d . U P A 2
F6B' F 0.3318(13) 0.1860(10) 0.4129(8) 0.085(3) Uani 0.482(4) 1 d . U P A 2
O1S O 0.7272(11) 0.6574(9) 0.3419(8) 0.069(3) Uani 0.5 1 d D U P . .
C1S C 0.7173(12) 0.5817(10) 0.2976(8) 0.066(4) Uani 0.5 1 d D U P . .
C2S C 0.6249(13) 0.4921(12) 0.2934(12) 0.070(4) Uani 0.5 1 d D U P . .
H2SA H 0.652616 0.434740 0.307773 0.105 Uiso 0.5 1 calc R U P . .
H2SB H 0.580305 0.476643 0.240128 0.105 Uiso 0.5 1 calc R U P . .
H2SC H 0.579553 0.504544 0.329625 0.105 Uiso 0.5 1 calc R U P . .
C3S C 0.7968(15) 0.5757(15) 0.2499(11) 0.073(4) Uani 0.5 1 d D U P . .
H3SA H 0.810463 0.509461 0.251404 0.109 Uiso 0.5 1 calc R U P . .
H3SB H 0.865860 0.628787 0.270427 0.109 Uiso 0.5 1 calc R U P . .
H3SC H 0.767530 0.584981 0.195918 0.109 Uiso 0.5 1 calc R U P . .
O1R O 0.3549(17) 0.7711(15) 0.1439(13) 0.085(5) Uani 0.330(8) 1 d D U P B 1
C1R C 0.4300(16) 0.8337(14) 0.1898(11) 0.069(5) Uani 0.330(8) 1 d D U P B 1
C2R C 0.491(2) 0.806(2) 0.2610(14) 0.071(6) Uani 0.330(8) 1 d D U P B 1
H2RA H 0.547043 0.866873 0.289297 0.106 Uiso 0.330(8) 1 calc R U P B 1
H2RB H 0.440048 0.778388 0.294402 0.106 Uiso 0.330(8) 1 calc R U P B 1
H2RC H 0.526801 0.756065 0.246911 0.106 Uiso 0.330(8) 1 calc R U P B 1
C3R C 0.4605(16) 0.9393(13) 0.1732(14) 0.045(4) Uani 0.330(8) 1 d D U P B 1
H3RA H 0.521097 0.979465 0.214795 0.067 Uiso 0.330(8) 1 calc R U P B 1
H3RB H 0.483749 0.943232 0.123159 0.067 Uiso 0.330(8) 1 calc R U P B 1
H3RC H 0.396935 0.965868 0.170454 0.067 Uiso 0.330(8) 1 calc R U P B 1
O1R' O 0.502(4) 0.724(4) 0.090(3) 0.092(8) Uani 0.170(8) 1 d D U P B 2
C1R' C 0.425(4) 0.748(4) 0.111(3) 0.081(5) Uani 0.170(8) 1 d D U P B 2
C2R' C 0.430(6) 0.764(5) 0.196(3) 0.080(6) Uani 0.170(8) 1 d D U P B 2
H2RD H 0.448627 0.836511 0.212785 0.119 Uiso 0.170(8) 1 calc R U P B 2
H2RE H 0.485737 0.735958 0.224837 0.119 Uiso 0.170(8) 1 calc R U P B 2
H2RF H 0.357860 0.730017 0.207023 0.119 Uiso 0.170(8) 1 calc R U P B 2
C3R' C 0.377(5) 0.821(5) 0.069(3) 0.083(7) Uani 0.170(8) 1 d D U P B 2
H3RD H 0.317922 0.832158 0.092656 0.125 Uiso 0.170(8) 1 calc R U P B 2
H3RE H 0.434069 0.884823 0.071841 0.125 Uiso 0.170(8) 1 calc R U P B 2
H3RF H 0.347005 0.793176 0.014109 0.125 Uiso 0.170(8) 1 calc R U P B 2

loop_
_atom_site_aniso_label
_atom_site_aniso_U_11
_atom_site_aniso_U_22
_atom_site_aniso_U_33
_atom_site_aniso_U_23
_atom_site_aniso_U_13
_atom_site_aniso_U_12
C1 0.033(3) 0.029(3) 0.052(4) 0.015(3) 0.009(3) 0.007(3)
C2 0.038(4) 0.043(4) 0.052(5) 0.023(4) 0.003(3) 0.005(3)
C3 0.035(4) 0.055(5) 0.069(6) 0.040(4) 0.015(4) 0.017(4)
C4 0.037(4) 0.047(4) 0.057(5) 0.032(4) 0.022(3) 0.020(3)
C5 0.035(4) 0.035(3) 0.045(4) 0.023(3) 0.020(3) 0.016(3)
C6 0.052(4) 0.035(4) 0.042(4) 0.015(3) 0.030(3) 0.015(3)
C7 0.085(7) 0.046(5) 0.058(5) 0.019(4) 0.038(5) 0.036(5)
C8 0.103(8) 0.035(4) 0.065(6) -0.003(4) 0.034(6) 0.024(5)
C9 0.073(6) 0.043(5) 0.057(5) -0.008(4) 0.026(5) 0.008(4)
C10 0.049(4) 0.041(4) 0.040(4) 0.010(3) 0.018(3) 0.006(3)
C11 0.040(4) 0.046(4) 0.045(4) 0.020(3) 0.019(3) 0.010(3)
C12 0.049(5) 0.089(7) 0.078(7) 0.050(6) 0.022(5) 0.005(5)
C13 0.046(6) 0.122(10) 0.108(9) 0.076(8) 0.018(6) -0.015(6)
C14 0.033(4) 0.101(8) 0.083(7) 0.049(6) 0.017(4) 0.010(5)
C15 0.030(4) 0.054(5) 0.056(5) 0.017(4) 0.015(3) 0.007(3)
C16 0.028(3) 0.047(4) 0.054(5) 0.015(4) 0.009(3) 0.009(3)
C17 0.030(4) 0.071(6) 0.099(8) 0.037(6) 0.005(4) 0.011(4)
C18 0.045(5) 0.073(6) 0.106(8) 0.047(6) -0.008(5) 0.019(5)
C19 0.043(5) 0.065(6) 0.080(7) 0.041(5) -0.003(4) 0.014(4)
C20 0.041(4) 0.048(4) 0.060(5) 0.025(4) 0.007(4) 0.013(3)
C21 0.043(4) 0.037(4) 0.048(4) 0.013(3) 0.012(3) 0.017(3)
C22 0.045(4) 0.047(4) 0.051(5) 0.008(4) 0.013(4) 0.020(4)
C23 0.059(5) 0.031(4) 0.065(5) 0.004(4) 0.006(4) 0.018(4)
C24 0.041(4) 0.027(3) 0.070(5) 0.009(3) 0.005(4) 0.011(3)
C25 0.030(3) 0.030(3) 0.055(4) 0.013(3) 0.006(3) 0.013(3)
C26 0.030(3) 0.023(3) 0.053(4) 0.012(3) 0.009(3) 0.006(3)
C27 0.031(4) 0.027(3) 0.062(5) 0.015(3) 0.006(3) 0.003(3)
C28 0.030(3) 0.024(3) 0.059(5) 0.016(3) 0.009(3) 0.009(3)
C29 0.032(4) 0.034(4) 0.069(5) 0.027(4) 0.016(3) 0.013(3)
C30 0.040(4) 0.033(4) 0.086(7) 0.016(4) 0.012(4) 0.005(3)
C31 0.032(4) 0.051(5) 0.101(8) 0.030(5) 0.017(4) 0.004(4)
C32 0.038(4) 0.059(5) 0.073(6) 0.023(5) 0.024(4) 0.014(4)
C33 0.041(4) 0.043(4) 0.054(5) 0.027(4) 0.013(3) 0.016(3)
C34 0.044(4) 0.052(5) 0.077(6) 0.043(5) 0.015(4) 0.014(4)
C35 0.053(6) 0.072(6) 0.115(9) 0.063(6) 0.022(6) 0.027(5)
C36 0.060(6) 0.078(7) 0.093(8) 0.056(6) 0.000(5) 0.016(5)
C37 0.054(6) 0.076(7) 0.087(7) 0.060(6) 0.004(5) 0.010(5)
C38 0.042(4) 0.067(6) 0.048(5) 0.041(4) -0.001(3) -0.004(4)
C39 0.045(4) 0.054(5) 0.042(4) 0.027(4) 0.003(3) -0.001(4)
C40 0.058(5) 0.064(6) 0.040(5) 0.023(4) 0.001(4) -0.015(5)
C41 0.060(6) 0.082(7) 0.043(5) 0.023(5) 0.016(4) 0.000(5)
C42 0.053(5) 0.067(6) 0.047(5) 0.005(4) 0.019(4) -0.002(4)
C43 0.042(4) 0.047(4) 0.047(5) 0.013(4) 0.011(3) 0.002(4)
C44 0.049(4) 0.044(4) 0.043(4) 0.015(3) 0.016(3) 0.003(3)
C45 0.046(4) 0.046(4) 0.054(5) 0.009(4) 0.019(4) 0.008(4)
C46 0.049(5) 0.036(4) 0.071(6) 0.009(4) 0.016(4) 0.011(3)
C47 0.044(4) 0.045(4) 0.052(5) 0.019(4) 0.015(4) 0.017(3)
C48 0.038(4) 0.037(4) 0.045(4) 0.017(3) 0.015(3) 0.006(3)
Cl1 0.0539(12) 0.0502(11) 0.0523(12) 0.0175(9) 0.0175(9) 0.0119(9)
N1 0.030(3) 0.029(3) 0.043(3) 0.017(2) 0.015(2) 0.010(2)
N2 0.038(3) 0.027(3) 0.037(3) 0.009(2) 0.018(2) 0.007(2)
N3 0.036(3) 0.030(3) 0.048(4) 0.011(3) 0.016(3) 0.010(2)
N4 0.032(3) 0.037(3) 0.052(4) 0.018(3) 0.007(3) 0.010(2)
N5 0.035(3) 0.027(3) 0.040(3) 0.011(2) 0.010(2) 0.012(2)
N6 0.029(3) 0.028(3) 0.041(3) 0.017(2) 0.010(2) 0.010(2)
N7 0.029(3) 0.031(3) 0.040(3) 0.019(2) 0.010(2) 0.009(2)
N8 0.034(3) 0.037(3) 0.049(4) 0.023(3) 0.011(3) 0.011(3)
N9 0.034(3) 0.051(4) 0.064(4) 0.038(3) 0.007(3) 0.009(3)
N10 0.044(4) 0.054(4) 0.041(4) 0.020(3) 0.009(3) -0.001(3)
N11 0.038(3) 0.034(3) 0.043(3) 0.016(3) 0.013(3) 0.006(2)
Ru1 0.0273(3) 0.0229(3) 0.0373(3) 0.0121(2) 0.0092(2) 0.00683(19)
Ru2 0.0356(3) 0.0373(3) 0.0396(3) 0.0230(3) 0.0082(2) 0.0067(2)
F1A 0.062(3) 0.060(3) 0.092(4) 0.022(3) 0.020(3) 0.033(3)
F2A 0.087(4) 0.046(3) 0.051(3) 0.009(2) 0.019(3) 0.027(3)
F3A 0.133(6) 0.039(3) 0.067(4) 0.000(3) 0.032(4) 0.014(3)
F4A 0.110(5) 0.072(4) 0.082(4) 0.031(3) -0.011(4) 0.044(4)
F5A 0.132(5) 0.038(3) 0.068(3) 0.012(2) 0.059(4) 0.007(3)
F6A 0.067(3) 0.054(3) 0.091(4) 0.033(3) 0.038(3) 0.025(3)
P1A 0.0617(13) 0.0295(9) 0.0431(11) 0.0140(8) 0.0177(9) 0.0166(9)
P1B 0.0445(19) 0.0371(18) 0.0441(19) 0.0106(15) 0.0087(15) 0.0143(15)
F1B 0.084(6) 0.049(4) 0.067(5) 0.016(4) -0.010(5) 0.014(4)
F2B 0.062(4) 0.064(5) 0.102(6) 0.027(5) 0.024(4) 0.012(4)
F3B 0.085(6) 0.068(5) 0.058(4) 0.007(4) 0.012(4) 0.010(5)
F4B 0.067(5) 0.047(4) 0.086(6) 0.017(4) 0.003(5) 0.020(4)
F5B 0.050(4) 0.068(5) 0.080(5) 0.017(5) 0.006(4) 0.017(4)
F6B 0.106(7) 0.090(6) 0.069(5) 0.011(4) 0.032(5) 0.024(6)
P1B' 0.073(3) 0.065(3) 0.116(4) 0.022(3) 0.062(3) 0.015(2)
F1B' 0.106(6) 0.109(7) 0.155(7) 0.039(6) 0.039(5) 0.023(5)
F2B' 0.127(7) 0.087(7) 0.107(5) 0.019(5) 0.035(5) 0.024(6)
F3B' 0.156(8) 0.118(7) 0.136(6) 0.036(6) 0.071(6) 0.014(6)
F4B' 0.144(6) 0.094(6) 0.122(7) 0.037(6) 0.022(5) 0.045(5)
F5B' 0.140(7) 0.095(5) 0.158(7) 0.029(5) 0.056(6) 0.022(5)
F6B' 0.114(7) 0.067(5) 0.086(6) 0.029(4) 0.038(5) 0.030(5)
O1S 0.077(7) 0.060(6) 0.069(6) 0.015(5) 0.004(5) 0.024(5)
C1S 0.070(5) 0.062(5) 0.065(5) 0.015(4) 0.004(4) 0.023(4)
C2S 0.064(7) 0.063(7) 0.078(8) 0.014(6) -0.011(6) 0.027(5)
C3S 0.084(8) 0.067(8) 0.072(8) 0.015(6) 0.006(6) 0.037(6)
O1R 0.085(7) 0.079(7) 0.090(7) 0.000(6) 0.020(6) 0.021(6)
C1R 0.067(6) 0.071(6) 0.073(6) 0.006(4) 0.021(4) 0.023(4)
C2R 0.069(9) 0.069(9) 0.078(8) 0.010(7) 0.025(6) 0.020(7)
C3R 0.029(7) 0.052(7) 0.060(9) -0.015(6) 0.012(6) 0.026(6)
O1R' 0.087(10) 0.097(11) 0.093(11) 0.003(8) 0.023(8) 0.028(8)
C1R' 0.080(6) 0.081(6) 0.081(6) 0.008(4) 0.018(4) 0.022(4)
C2R' 0.078(9) 0.078(9) 0.081(7) 0.008(7) 0.019(7) 0.019(7)
C3R' 0.083(10) 0.081(10) 0.085(10) 0.012(8) 0.016(8) 0.021(7)

loop_
_atom_type_symbol
_atom_type_description
_atom_type_scat_dispersion_real
_atom_type_scat_dispersion_imag
_atom_type_scat_source
C C 0.0033 0.0016 'International Tables Vol C Tables 4.2.6.8 and 6.1.1.4'
H H 0.0000 0.0000 'International Tables Vol C Tables 4.2.6.8 and 6.1.1.4'
N N 0.0061 0.0033 'International Tables Vol C Tables 4.2.6.8 and 6.1.1.4'
O O 0.0106 0.0060 'International Tables Vol C Tables 4.2.6.8 and 6.1.1.4'
F F 0.0171 0.0103 'International Tables Vol C Tables 4.2.6.8 and 6.1.1.4'
P P 0.1023 0.0942 'International Tables Vol C Tables 4.2.6.8 and 6.1.1.4'
Ru Ru -1.2594 0.8363 'International Tables Vol C Tables 4.2.6.8 and 6.1.1.4'
Cl Cl 0.1484 0.1585 'International Tables Vol C Tables 4.2.6.8 and 6.1.1.4'

loop_
_geom_angle_atom_site_label_1
_geom_angle_atom_site_label_2
_geom_angle_atom_site_label_3
_geom_angle
N1 C1 C2 122.9(7)
C1 C2 C3 119.4(8)
C4 C3 C2 118.7(7)
C3 C4 C5 119.3(7)
N1 C5 C4 121.9(7)
N1 C5 C6 114.5(6)
C4 C5 C6 123.6(7)
N2 C6 C7 121.4(8)
N2 C6 C5 114.1(6)
C7 C6 C5 124.3(8)
C6 C7 C8 118.9(9)
C9 C8 C7 119.4(8)
C8 C9 C10 119.6(9)
N2 C10 C9 122.7(8)
N3 C11 C12 121.6(8)
C13 C12 C11 119.4(9)
C12 C13 C14 119.3(8)
C15 C14 C13 118.9(9)
N3 C15 C14 122.1(8)
N3 C15 C16 114.1(6)
C14 C15 C16 123.7(7)
N4 C16 C17 120.6(7)
N4 C16 C15 114.3(6)
C17 C16 C15 125.0(7)
C16 C17 C18 119.4(8)
C19 C18 C17 119.4(8)
C20 C19 C18 118.3(8)
N4 C20 C19 123.1(8)
N5 C21 C22 122.2(7)
C23 C22 C21 119.1(8)
C24 C23 C22 119.1(7)
C25 C24 C23 119.0(7)
N5 C25 C24 122.3(7)
N5 C25 C26 114.3(6)
C24 C25 C26 123.3(7)
N6 C26 C27 110.1(6)
N6 C26 C25 118.5(6)
C27 C26 C25 131.4(7)
C28 C27 C26 103.5(6)
N7 C28 C27 111.7(6)
N7 C28 C29 116.5(7)
C27 C28 C29 131.8(7)
N8 C29 C30 121.9(7)
N8 C29 C28 114.9(6)
C30 C29 C28 123.1(8)
C29 C30 C31 117.5(9)
C32 C31 C30 120.6(8)
C31 C32 C33 119.2(8)
N8 C33 C32 121.6(8)
N9 C34 C35 121.6(10)
C36 C35 C34 117.7(11)
C37 C36 C35 121.2(9)
C36 C37 C38 121.0(11)
N9 C38 C37 117.8(10)
N9 C38 C39 117.1(7)
C37 C38 C39 125.0(9)
N10 C39 C40 117.9(9)
N10 C39 C38 113.3(7)
C40 C39 C38 128.7(8)
C41 C40 C39 118.8(8)
C40 C41 C42 123.3(9)
C41 C42 C43 116.7(10)
N10 C43 C42 121.2(8)
N10 C43 C44 112.3(7)
C42 C43 C44 126.5(9)
C45 C44 N11 122.1(7)
C45 C44 C43 123.9(8)
N11 C44 C43 114.0(7)
C44 C45 C46 118.2(8)
C47 C46 C45 120.0(8)
C48 C47 C46 118.6(8)
N11 C48 C47 123.4(8)
C1 N1 C5 117.9(6)
C1 N1 Ru1 126.4(5)
C5 N1 Ru1 115.3(5)
C10 N2 C6 118.0(6)
C10 N2 Ru1 124.3(5)
C6 N2 Ru1 115.7(5)
C11 N3 C15 118.7(6)
C11 N3 Ru1 125.0(5)
C15 N3 Ru1 116.1(5)
C20 N4 C16 119.1(6)
C20 N4 Ru1 125.3(5)
C16 N4 Ru1 115.5(5)
C21 N5 C25 118.3(6)
C21 N5 Ru1 126.6(5)
C25 N5 Ru1 115.1(5)
N7 N6 C26 107.8(5)
N7 N6 Ru1 139.0(4)
C26 N6 Ru1 111.2(4)
N6 N7 C28 106.8(6)
N6 N7 Ru2 138.5(4)
C28 N7 Ru2 110.4(5)
C29 N8 C33 119.1(7)
C29 N8 Ru2 115.5(5)
C33 N8 Ru2 125.4(6)
C34 N9 C38 120.5(7)
C34 N9 Ru2 128.2(6)
C38 N9 Ru2 111.1(6)
C43 N10 C39 122.0(8)
C43 N10 Ru2 120.3(5)
C39 N10 Ru2 117.4(6)
C48 N11 C44 117.6(7)
C48 N11 Ru2 128.4(5)
C44 N11 Ru2 114.0(5)
N3 Ru1 N4 79.2(2)
N3 Ru1 N2 83.2(2)
N4 Ru1 N2 97.0(2)
N3 Ru1 N1 98.9(2)
N4 Ru1 N1 175.7(2)
N2 Ru1 N1 78.9(2)
N3 Ru1 N5 93.7(2)
N4 Ru1 N5 88.1(2)
N2 Ru1 N5 173.5(2)
N1 Ru1 N5 95.9(2)
N3 Ru1 N6 172.1(2)
N4 Ru1 N6 97.1(2)
N2 Ru1 N6 104.2(2)
N1 Ru1 N6 85.3(2)
N5 Ru1 N6 79.1(2)
N10 Ru2 N11 79.3(3)
N10 Ru2 N8 96.3(3)
N11 Ru2 N8 89.3(2)
N10 Ru2 N9 80.6(3)
N11 Ru2 N9 159.9(3)
N8 Ru2 N9 92.4(2)
N10 Ru2 N7 172.3(2)
N11 Ru2 N7 105.7(2)
N8 Ru2 N7 78.2(2)
N9 Ru2 N7 94.2(3)
N10 Ru2 Cl1 84.5(2)
N11 Ru2 Cl1 91.52(17)
N8 Ru2 Cl1 179.0(2)
N9 Ru2 Cl1 87.09(19)
N7 Ru2 Cl1 100.93(15)
F1A P1A F3A 88.8(3)
F1A P1A F5A 91.2(4)
F3A P1A F5A 90.3(3)
F1A P1A F2A 89.0(3)
F3A P1A F2A 177.7(3)
F5A P1A F2A 90.4(3)
F1A P1A F4A 178.3(4)
F3A P1A F4A 92.4(4)
F5A P1A F4A 90.0(4)
F2A P1A F4A 89.8(3)
F1A P1A F6A 89.7(3)
F3A P1A F6A 89.5(3)
F5A P1A F6A 179.1(4)
F2A P1A F6A 89.8(3)
F4A P1A F6A 89.1(3)
F2B P1B F3B 91.5(7)
F2B P1B F6B 89.3(7)
F3B P1B F6B 179.2(8)
F2B P1B F1B 88.8(6)
F3B P1B F1B 91.2(6)
F6B P1B F1B 89.0(7)
F2B P1B F4B 91.2(6)
F3B P1B F4B 89.4(6)
F6B P1B F4B 90.4(7)
F1B P1B F4B 179.4(7)
F2B P1B F5B 178.1(7)
F3B P1B F5B 90.3(6)
F6B P1B F5B 88.9(7)
F1B P1B F5B 90.4(6)
F4B P1B F5B 89.6(6)
F3B' P1B' F4B' 88.5(12)
F3B' P1B' F1B' 93.3(12)
F4B' P1B' F1B' 178.1(11)
F3B' P1B' F5B' 82.5(11)
F4B' P1B' F5B' 81.8(11)
F1B' P1B' F5B' 98.7(11)
F3B' P1B' F6B' 91.3(10)
F4B' P1B' F6B' 96.5(10)
F1B' P1B' F6B' 83.3(10)
F5B' P1B' F6B' 173.5(11)
F3B' P1B' F2B' 172.4(12)
F4B' P1B' F2B' 96.1(10)
F1B' P1B' F2B' 82.1(11)
F5B' P1B' F2B' 92.2(11)
F6B' P1B' F2B' 94.2(8)
O1S C1S C3S 122.8(14)
O1S C1S C2S 119.8(13)
C3S C1S C2S 117.3(13)
O1R C1R C3R 119.3(16)
O1R C1R C2R 122.3(16)
C3R C1R C2R 118.4(15)
O1R' C1R' C3R' 119(3)
O1R' C1R' C2R' 118(3)
C3R' C1R' C2R' 111(3)

loop_
_geom_bond_atom_site_label_1
_geom_bond_atom_site_label_2
_geom_bond_distance
C1 N1 1.329(9)
C1 C2 1.378(10)
C2 C3 1.387(12)
C3 C4 1.370(12)
C4 C5 1.391(10)
C5 N1 1.366(9)
C5 C6 1.481(11)
C6 N2 1.362(9)
C6 C7 1.383(11)
C7 C8 1.393(14)
C8 C9 1.357(14)
C9 C10 1.368(11)
C10 N2 1.348(10)
C11 N3 1.354(9)
C11 C12 1.382(11)
C12 C13 1.380(14)
C13 C14 1.390(14)
C14 C15 1.377(11)
C15 N3 1.357(10)
C15 C16 1.487(11)
C16 N4 1.356(9)
C16 C17 1.392(11)
C17 C18 1.402(14)
C18 C19 1.380(14)
C19 C20 1.379(11)
C20 N4 1.351(10)
C21 N5 1.338(9)
C21 C22 1.389(11)
C22 C23 1.384(12)
C23 C24 1.381(12)
C24 C25 1.376(10)
C25 N5 1.363(9)
C25 C26 1.451(10)
C26 N6 1.373(9)
C26 C27 1.388(9)
C27 C28 1.378(11)
C28 N7 1.361(9)
C28 C29 1.466(10)
C29 N8 1.343(11)
C29 C30 1.396(11)
C30 C31 1.398(13)
C31 C32 1.344(14)
C32 C33 1.393(12)
C33 N8 1.344(10)
C34 N9 1.341(12)
C34 C35 1.408(11)
C35 C36 1.370(17)
C36 C37 1.347(17)
C37 C38 1.406(11)
C38 N9 1.385(11)
C38 C39 1.421(14)
C39 N10 1.380(10)
C39 C40 1.411(13)
C40 C41 1.347(15)
C41 C42 1.382(14)
C42 C43 1.393(12)
C43 N10 1.335(11)
C43 C44 1.476(11)
C44 C45 1.386(12)
C44 N11 1.388(10)
C45 C46 1.392(12)
C46 C47 1.388(12)
C47 C48 1.379(11)
C48 N11 1.340(9)
Cl1 Ru2 2.409(2)
N1 Ru1 2.063(5)
N2 Ru1 2.060(6)
N3 Ru1 2.044(6)
N4 Ru1 2.050(6)
N5 Ru1 2.088(6)
N6 N7 1.356(8)
N6 Ru1 2.111(5)
N7 Ru2 2.134(6)
N8 Ru2 2.061(6)
N9 Ru2 2.068(6)
N10 Ru2 1.950(7)
N11 Ru2 2.042(6)
F1A P1A 1.583(5)
F2A P1A 1.595(5)
F3A P1A 1.591(6)
F4A P1A 1.596(6)
F5A P1A 1.592(5)
F6A P1A 1.596(5)
P1B F2B 1.527(12)
P1B F3B 1.553(12)
P1B F6B 1.568(13)
P1B F1B 1.574(10)
P1B F4B 1.584(10)
P1B F5B 1.598(11)
P1B' F3B' 1.460(19)
P1B' F4B' 1.469(19)
P1B' F1B' 1.50(2)
P1B' F5B' 1.500(19)
P1B' F6B' 1.528(15)
P1B' F2B' 1.539(18)
O1S C1S 1.233(9)
C1S C3S 1.458(9)
C1S C2S 1.458(9)
O1R C1R 1.232(9)
C1R C3R 1.467(10)
C1R C2R 1.470(10)
O1R' C1R' 1.24(2)
C1R' C3R' 1.48(2)
C1R' C2R' 1.48(2)

loop_
_geom_torsion_atom_site_label_1
_geom_torsion_atom_site_label_2
_geom_torsion_atom_site_label_3
_geom_torsion_atom_site_label_4
_geom_torsion
N1 C1 C2 C3 1.9(11)
C1 C2 C3 C4 -3.4(11)
C2 C3 C4 C5 2.2(11)
C3 C4 C5 N1 0.5(10)
C3 C4 C5 C6 -178.1(6)
N1 C5 C6 N2 14.1(8)
C4 C5 C6 N2 -167.1(6)
N1 C5 C6 C7 -161.3(7)
C4 C5 C6 C7 17.4(11)
N2 C6 C7 C8 0.0(12)
C5 C6 C7 C8 175.2(8)
C6 C7 C8 C9 0.5(14)
C7 C8 C9 C10 -1.0(14)
C8 C9 C10 N2 1.0(13)
N3 C11 C12 C13 -1.4(17)
C11 C12 C13 C14 0(2)
C12 C13 C14 C15 1(2)
C13 C14 C15 N3 -0.4(17)
C13 C14 C15 C16 177.2(11)
N3 C15 C16 N4 9.4(11)
C14 C15 C16 N4 -168.4(9)
N3 C15 C16 C17 -174.6(9)
C14 C15 C16 C17 7.6(15)
N4 C16 C17 C18 2.3(15)
C15 C16 C17 C18 -173.5(10)
C16 C17 C18 C19 0.8(18)
C17 C18 C19 C20 -2.9(17)
C18 C19 C20 N4 2.1(16)
N5 C21 C22 C23 0.6(11)
C21 C22 C23 C24 -0.8(12)
C22 C23 C24 C25 0.7(12)
C23 C24 C25 N5 -0.4(11)
C23 C24 C25 C26 177.9(7)
N5 C25 C26 N6 9.3(9)
C24 C25 C26 N6 -169.1(7)
N5 C25 C26 C27 -170.8(7)
C24 C25 C26 C27 10.8(12)
N6 C26 C27 C28 0.1(8)
C25 C26 C27 C28 -179.9(7)
C26 C27 C28 N7 1.4(8)
C26 C27 C28 C29 -179.1(7)
N7 C28 C29 N8 9.5(9)
C27 C28 C29 N8 -169.9(7)
N7 C28 C29 C30 -168.5(7)
C27 C28 C29 C30 12.1(12)
N8 C29 C30 C31 -2.7(12)
C28 C29 C30 C31 175.2(7)
C29 C30 C31 C32 -0.6(13)
C30 C31 C32 C33 2.9(13)
C31 C32 C33 N8 -2.2(12)
N9 C34 C35 C36 -2.1(14)
C34 C35 C36 C37 -0.9(15)
C35 C36 C37 C38 2.5(16)
C36 C37 C38 N9 -1.1(13)
C36 C37 C38 C39 178.2(9)
N9 C38 C39 N10 1.0(10)
C37 C38 C39 N10 -178.3(8)
N9 C38 C39 C40 -179.1(8)
C37 C38 C39 C40 1.5(14)
N10 C39 C40 C41 -0.8(12)
C38 C39 C40 C41 179.3(8)
C39 C40 C41 C42 3.1(14)
C40 C41 C42 C43 -2.5(14)
C41 C42 C43 N10 -0.5(12)
C41 C42 C43 C44 178.3(8)
N10 C43 C44 C45 -175.9(7)
C42 C43 C44 C45 5.2(13)
N10 C43 C44 N11 3.0(10)
C42 C43 C44 N11 -175.9(7)
N11 C44 C45 C46 2.3(12)
C43 C44 C45 C46 -178.9(7)
C44 C45 C46 C47 -1.7(12)
C45 C46 C47 C48 0.1(12)
C46 C47 C48 N11 1.2(12)
C2 C1 N1 C5 0.8(10)
C2 C1 N1 Ru1 -171.1(5)
C4 C5 N1 C1 -2.0(9)
C6 C5 N1 C1 176.8(6)
C4 C5 N1 Ru1 170.8(5)
C6 C5 N1 Ru1 -10.4(7)
C9 C10 N2 C6 -0.4(11)
C9 C10 N2 Ru1 -163.6(6)
C7 C6 N2 C10 -0.1(10)
C5 C6 N2 C10 -175.7(6)
C7 C6 N2 Ru1 164.5(6)
C5 C6 N2 Ru1 -11.1(7)
C12 C11 N3 C15 2.0(12)
C12 C11 N3 Ru1 -171.9(8)
C14 C15 N3 C11 -1.1(13)
C16 C15 N3 C11 -179.0(7)
C14 C15 N3 Ru1 173.3(8)
C16 C15 N3 Ru1 -4.5(9)
C19 C20 N4 C16 0.9(13)
C19 C20 N4 Ru1 -175.8(7)
C17 C16 N4 C20 -3.1(13)
C15 C16 N4 C20 173.1(8)
C17 C16 N4 Ru1 173.9(7)
C15 C16 N4 Ru1 -9.9(9)
C22 C21 N5 C25 -0.3(10)
C22 C21 N5 Ru1 -179.6(5)
C24 C25 N5 C21 0.2(10)
C26 C25 N5 C21 -178.2(6)
C24 C25 N5 Ru1 179.6(6)
C26 C25 N5 Ru1 1.2(7)
C27 C26 N6 N7 -1.6(7)
C25 C26 N6 N7 178.4(6)
C27 C26 N6 Ru1 165.5(5)
C25 C26 N6 Ru1 -14.6(7)
C26 N6 N7 C28 2.4(7)
Ru1 N6 N7 C28 -159.0(5)
C26 N6 N7 Ru2 -150.6(5)
Ru1 N6 N7 Ru2 48.0(9)
C27 C28 N7 N6 -2.4(7)
C29 C28 N7 N6 178.1(6)
C27 C28 N7 Ru2 158.8(5)
C29 C28 N7 Ru2 -20.7(7)
C30 C29 N8 C33 3.4(10)
C28 C29 N8 C33 -174.6(6)
C30 C29 N8 Ru2 -174.3(6)
C28 C29 N8 Ru2 7.7(7)
C32 C33 N8 C29 -1.0(10)
C32 C33 N8 Ru2 176.5(6)
C35 C34 N9 C38 3.5(12)
C35 C34 N9 Ru2 -171.8(6)
C37 C38 N9 C34 -1.9(11)
C39 C38 N9 C34 178.7(7)
C37 C38 N9 Ru2 174.2(6)
C39 C38 N9 Ru2 -5.2(9)
C42 C43 N10 C39 2.8(12)
C44 C43 N10 C39 -176.2(7)
C42 C43 N10 Ru2 176.2(6)
C44 C43 N10 Ru2 -2.8(9)
C40 C39 N10 C43 -2.1(11)
C38 C39 N10 C43 177.8(7)
C40 C39 N10 Ru2 -175.7(6)
C38 C39 N10 Ru2 4.2(9)
C47 C48 N11 C44 -0.7(11)
C47 C48 N11 Ru2 -178.3(6)
C45 C44 N11 C48 -1.1(11)
C43 C44 N11 C48 180.0(6)
C45 C44 N11 Ru2 176.9(6)
C43 C44 N11 Ru2 -2.0(8)
